data_4342076
loop_
_publ_author_name
'Lv, Li Li'
'Yang, Jin'
'Zhang, Hong-Mei'
'Liu, Ying-Ying'
'Ma, Jian-Fang'

_publ_section_title
;
 Metal-Ion Exchange, Small-Molecule Sensing, Selective Dye Adsorption, and
 Reversible Iodine Uptake of Three Coordination Polymers Constructed by a
 New Resorcin[4]arene-Based Tetracarboxylate.
;
_journal_issue 4
_journal_name_full 'Inorganic chemistry'
_journal_page_first 1744
_journal_page_last 1755
_journal_paper_doi 10.1021/ic502686b
_journal_volume 54
_journal_year 2015
_chemical_formula_moiety 'C89 H110 Cd2 N Na O24'
_chemical_formula_sum 'C89 H110 Cd2 N Na O24'
_chemical_formula_weight 1825.57
_chemical_name_systematic
;
 ?
;
_space_group_IT_number 9
_symmetry_cell_setting monoclinic
_symmetry_space_group_name_Hall 'C -2yc'
_symmetry_space_group_name_H-M 'C 1 c 1'
_atom_sites_solution_hydrogens geom
_atom_sites_solution_primary direct
_atom_sites_solution_secondary difmap
_audit_creation_method SHELXL-97
_cell_angle_alpha 90.00
_cell_angle_beta 105.365(5)
_cell_angle_gamma 90.00
_cell_formula_units_Z 4
_cell_length_a 43.009(2)
_cell_length_b 9.6038(4)
_cell_length_c 25.0691(11)
_cell_measurement_reflns_used 5194
_cell_measurement_temperature 293(2)
_cell_measurement_theta_max 29.1938
_cell_measurement_theta_min 2.9389
_cell_volume 9984.7(8)
_computing_cell_refinement CrysAlis
_computing_data_collection 'CrysAlis (Oxford Diffraction, 2006)'
_computing_data_reduction CrysAlis
_computing_structure_refinement 'SHELXL-97 (Sheldrick, 2008)'
_computing_structure_solution 'SHELXL-97 (Sheldrick, 2008)'
_diffrn_ambient_temperature 293(2)
_diffrn_detector_area_resol_mean 10.2375
_diffrn_measured_fraction_theta_full 0.982
_diffrn_measured_fraction_theta_max 0.840
_diffrn_measurement_device_type 'Xcalibur, Ruby, Gemini ultra'
_diffrn_measurement_method '\w scan'
_diffrn_radiation_monochromator graphite
_diffrn_radiation_source 'fine-focus sealed tube'
_diffrn_radiation_type MoK\a
_diffrn_radiation_wavelength 0.71073
_diffrn_reflns_av_R_equivalents 0.0642
_diffrn_reflns_av_sigmaI/netI 0.1411
_diffrn_reflns_limit_h_max 57
_diffrn_reflns_limit_h_min -58
_diffrn_reflns_limit_k_max 8
_diffrn_reflns_limit_k_min -12
_diffrn_reflns_limit_l_max 34
_diffrn_reflns_limit_l_min -25
_diffrn_reflns_number 35805
_diffrn_reflns_theta_full 25.00
_diffrn_reflns_theta_max 29.26
_diffrn_reflns_theta_min 2.95
_exptl_absorpt_coefficient_mu 0.495
_exptl_absorpt_correction_T_max 0.9294
_exptl_absorpt_correction_T_min 0.8496
_exptl_absorpt_correction_type multi-scan
_exptl_crystal_colour colourless
_exptl_crystal_density_diffrn 1.214
_exptl_crystal_density_method 'not measured'
_exptl_crystal_description block
_exptl_crystal_F_000 3800
_exptl_crystal_size_max 0.34
_exptl_crystal_size_mid 0.30
_exptl_crystal_size_min 0.15
_refine_diff_density_max 1.240
_refine_diff_density_min -0.982
_refine_diff_density_rms 0.117
_refine_ls_abs_structure_details 'Flack H D (1983), Acta Cryst. A39, 876-881'
_refine_ls_abs_structure_Flack 0.55(5)
_refine_ls_extinction_method none
_refine_ls_goodness_of_fit_ref 1.017
_refine_ls_hydrogen_treatment mixed
_refine_ls_matrix_type full
_refine_ls_number_parameters 1092
_refine_ls_number_reflns 20830
_refine_ls_number_restraints 2501
_refine_ls_restrained_S_all 1.016
_refine_ls_R_factor_all 0.1914
_refine_ls_R_factor_gt 0.0964
_refine_ls_shift/su_max 0.000
_refine_ls_shift/su_mean 0.000
_refine_ls_structure_factor_coef Fsqd
_refine_ls_weighting_details 'calc w=1/[\s^2^(Fo^2^)+(0.1397P)^2^+0.0000P] where P=(Fo^2^+2Fc^2^)/3'
_refine_ls_weighting_scheme calc
_refine_ls_wR_factor_gt 0.2159
_refine_ls_wR_factor_ref 0.2814
_reflns_number_gt 10058
_reflns_number_total 20830
_reflns_threshold_expression >2\s(I)
_cod_data_source_file ic502686b_si_002.cif
_cod_data_source_block compound-1
_cod_depositor_comments 'Adding full bibliography for 4342076--4342078.cif.'
_cod_original_sg_symbol_H-M 'C c'
_cod_database_code 4342076

loop_
_symmetry_equiv_pos_as_xyz
'x, y, z'
'x, -y, z+1/2'
'x+1/2, y+1/2, z'
'x+1/2, -y+1/2, z+1/2'

loop_
_atom_site_label
_atom_site_type_symbol
_atom_site_fract_x
_atom_site_fract_y
_atom_site_fract_z
_atom_site_U_iso_or_equiv
_atom_site_adp_type
_atom_site_occupancy
_atom_site_symmetry_multiplicity
_atom_site_calc_flag
_atom_site_refinement_flags
_atom_site_disorder_assembly
_atom_site_disorder_group
Cd1 Cd 0.152500(17) -0.71680(12) 1.22542(2) 0.0468(3) Uani 1 1 d . . .
Cd2 Cd 0.131260(17) 0.21569(12) 0.81179(2) 0.0467(3) Uani 1 1 d . . .
Na1 Na 0.15541(15) -1.3667(8) 1.1997(3) 0.078(2) Uani 1 1 d U . .
C1 C 0.3510(4) -0.227(2) 1.1639(7) 0.064(2) Uani 1 1 d U . .
C2 C 0.3796(4) -0.327(2) 1.1782(6) 0.066(2) Uani 1 1 d U . .
H2 H 0.3782 -0.4210 1.1865 0.079 Uiso 1 1 calc R . .
C3 C 0.4068(5) -0.260(2) 1.1772(8) 0.0607(18) Uani 1 1 d U . .
C4 C 0.4099(4) -0.121(2) 1.1704(7) 0.0606(18) Uani 1 1 d U . .
C5 C 0.3804(4) -0.038(2) 1.1658(6) 0.0625(16) Uani 1 1 d U . .
H5 H 0.3817 0.0588 1.1649 0.075 Uiso 1 1 calc R . .
C6 C 0.3517(4) -0.097(2) 1.1628(7) 0.0617(18) Uani 1 1 d U . .
C7 C 0.3202(4) -0.0253(14) 1.1578(6) 0.0611(18) Uani 1 1 d DU . .
H7 H 0.3040 -0.0766 1.1299 0.073 Uiso 1 1 calc R . .
C8 C 0.3092(4) -0.024(2) 1.2071(6) 0.0577(18) Uani 1 1 d U . .
C9 C 0.2755(4) -0.0190(19) 1.2036(6) 0.0559(18) Uani 1 1 d U . .
C10 C 0.2636(4) -0.0304(18) 1.2471(6) 0.053(2) Uani 1 1 d U . .
H10 H 0.2415 -0.0317 1.2425 0.063 Uiso 1 1 calc R . .
C11 C 0.2850(4) -0.040(2) 1.3008(7) 0.055(2) Uani 1 1 d U . .
C12 C 0.3198(4) -0.0423(19) 1.3070(6) 0.0545(17) Uani 1 1 d U . .
C13 C 0.3291(4) -0.036(2) 1.2609(6) 0.0561(16) Uani 1 1 d U . .
H13 H 0.3512 -0.0396 1.2646 0.067 Uiso 1 1 calc R . .
C14 C 0.3433(4) -0.0502(18) 1.3642(6) 0.0576(19) Uani 1 1 d U . .
H14 H 0.3331 -0.1118 1.3858 0.069 Uiso 1 1 calc R . .
C15 C 0.3740(4) -0.113(2) 1.3664(6) 0.0543(18) Uani 1 1 d U . .
C16 C 0.3764(4) -0.252(2) 1.3619(7) 0.0580(18) Uani 1 1 d U . .
C17 C 0.4060(4) -0.316(2) 1.3683(6) 0.062(2) Uani 1 1 d U . .
H17 H 0.4065 -0.4122 1.3709 0.075 Uiso 1 1 calc R . .
C18 C 0.4331(4) -0.2526(18) 1.3712(7) 0.0600(19) Uani 1 1 d U . .
C19 C 0.4308(4) -0.100(2) 1.3743(6) 0.0607(17) Uani 1 1 d U . .
C20 C 0.4000(3) -0.0473(19) 1.3712(6) 0.0613(16) Uani 1 1 d U . .
H20 H 0.3986 0.0491 1.3729 0.074 Uiso 1 1 calc RD . .
C21 C 0.4613(4) -0.0081(18) 1.3822(7) 0.0648(19) Uani 1 1 d U . .
H21 H 0.4776 -0.0521 1.4124 0.078 Uiso 1 1 calc R . .
C22 C 0.4743(4) -0.030(2) 1.3275(7) 0.0595(17) Uani 1 1 d U . .
C23 C 0.4540(4) -0.038(2) 1.2780(6) 0.0604(16) Uani 1 1 d U . .
H23 H 0.4320 -0.0412 1.2746 0.073 Uiso 1 1 calc R . .
C24 C 0.4654(4) -0.041(2) 1.2286(7) 0.0612(17) Uani 1 1 d U . .
C25 C 0.4974(4) -0.042(2) 1.2377(7) 0.0593(19) Uani 1 1 d U . .
C26 C 0.5174(4) -0.0294(19) 1.2857(6) 0.060(2) Uani 1 1 d U . .
H26 H 0.5394 -0.0245 1.2885 0.072 Uiso 1 1 calc R . .
C27 C 0.5067(4) -0.023(2) 1.3339(7) 0.0607(18) Uani 1 1 d U A .
C28 C 0.4436(4) -0.0521(17) 1.1711(6) 0.0600(19) Uani 1 1 d DU . .
H28 H 0.4541 -0.1144 1.1503 0.072 Uiso 1 1 calc R . .
C29 C 0.3199(4) -0.449(2) 1.1774(5) 0.090(4) Uani 1 1 d U . .
H29A H 0.2979 -0.4752 1.1731 0.134 Uiso 1 1 calc R . .
H29B H 0.3322 -0.4660 1.2147 0.134 Uiso 1 1 calc RD . .
H29C H 0.3287 -0.5016 1.1524 0.134 Uiso 1 1 calc R . .
C30 C 0.4372(4) -0.463(2) 1.2205(7) 0.077(2) Uani 1 1 d U . .
H30A H 0.4279 -0.4410 1.2507 0.092 Uiso 1 1 calc R . .
H30B H 0.4260 -0.5425 1.2002 0.092 Uiso 1 1 calc R . .
C31 C 0.47232(16) -0.4905(11) 1.2409(4) 0.071(2) Uani 1 1 d GU . .
C32 C 0.4800(2) -0.6311(10) 1.2407(4) 0.078(2) Uani 1 1 d GU . .
H32 H 0.4637 -0.6970 1.2300 0.094 Uiso 1 1 calc R . .
C33 C 0.5120(2) -0.6733(8) 1.2566(5) 0.072(2) Uani 1 1 d GU . .
H33 H 0.5172 -0.7673 1.2565 0.086 Uiso 1 1 calc R . .
C34 C 0.53642(17) -0.5748(10) 1.2725(4) 0.070(2) Uani 1 1 d GDU . .
C35 C 0.52876(19) -0.4343(9) 1.2727(4) 0.076(2) Uani 1 1 d GU . .
H35 H 0.5451 -0.3684 1.2834 0.091 Uiso 1 1 calc R . .
C36 C 0.4967(2) -0.3921(8) 1.2568(4) 0.0718(19) Uani 1 1 d GU . .
H36 H 0.4916 -0.2980 1.2569 0.086 Uiso 1 1 calc R . .
C37 C 0.5720(3) -0.624(2) 1.2899(7) 0.062(3) Uani 1 1 d DU . .
C38 C 0.2432(4) -0.049(2) 1.3450(7) 0.072(4) Uani 1 1 d U . .
H38A H 0.2412 -0.0449 1.3823 0.108 Uiso 1 1 calc R . .
H38B H 0.2332 -0.1324 1.3275 0.108 Uiso 1 1 calc R . .
H38C H 0.2327 0.0307 1.3248 0.108 Uiso 1 1 calc R . .
C39 C 0.2241(4) 0.011(2) 1.1466(6) 0.070(2) Uani 1 1 d U . .
H39A H 0.2212 0.0837 1.1717 0.084 Uiso 1 1 calc R . .
H39B H 0.2144 -0.0744 1.1552 0.084 Uiso 1 1 calc R . .
C40 C 0.2090(4) 0.056(2) 1.0824(7) 0.069(2) Uani 1 1 d U . .
C43 C 0.1810(4) 0.129(2) 0.9739(7) 0.066(2) Uani 1 1 d U . .
C46 C 0.1629(5) 0.159(3) 0.9159(8) 0.070(3) Uani 1 1 d U . .
C47 C 0.4661(4) -0.4474(18) 1.3885(7) 0.084(4) Uani 1 1 d U . .
H47A H 0.4883 -0.4727 1.3936 0.127 Uiso 1 1 calc R . .
H47B H 0.4530 -0.4965 1.3572 0.127 Uiso 1 1 calc R . .
H47C H 0.4595 -0.4715 1.4210 0.127 Uiso 1 1 calc R . .
C48 C 0.3461(3) -0.4555(18) 1.3330(5) 0.066(2) Uani 1 1 d U . .
H48A H 0.3569 -0.5126 1.3644 0.079 Uiso 1 1 calc R . .
H48B H 0.3572 -0.4683 1.3043 0.079 Uiso 1 1 calc RD . .
C49 C 0.31123(16) -0.5041(10) 1.3115(4) 0.065(2) Uani 1 1 d GU . .
C50 C 0.3038(2) -0.6341(10) 1.2871(4) 0.069(2) Uani 1 1 d GU . .
H50 H 0.3202 -0.6961 1.2860 0.083 Uiso 1 1 calc R . .
C51 C 0.2718(2) -0.6715(8) 1.2643(4) 0.065(2) Uani 1 1 d GU . .
H51 H 0.2668 -0.7585 1.2480 0.079 Uiso 1 1 calc R . .
C52 C 0.24724(17) -0.5788(10) 1.2659(4) 0.061(2) Uani 1 1 d GU . .
C53 C 0.25468(18) -0.4488(9) 1.2903(4) 0.069(2) Uani 1 1 d GU . .
H53 H 0.2382 -0.3868 1.2914 0.082 Uiso 1 1 calc R . .
C54 C 0.2867(2) -0.4114(8) 1.3131(4) 0.064(2) Uani 1 1 d GU . .
H54 H 0.2917 -0.3244 1.3294 0.077 Uiso 1 1 calc R . .
C55 C 0.2150(4) -0.622(2) 1.2478(7) 0.059(2) Uani 1 1 d U . .
C56 C 0.5434(5) -0.073(2) 1.2005(8) 0.085(4) Uani 1 1 d U . .
H56A H 0.5493 -0.0870 1.1666 0.127 Uiso 1 1 calc R . .
H56B H 0.5491 -0.1543 1.2235 0.127 Uiso 1 1 calc R . .
H56C H 0.5546 0.0063 1.2196 0.127 Uiso 1 1 calc R . .
C57 C 0.5581(4) 0.0382(18) 1.3952(6) 0.066(2) Uani 1 1 d U A .
H57A H 0.5587 0.1239 1.3750 0.079 Uiso 1 1 calc R . .
H57B H 0.5700 -0.0318 1.3810 0.079 Uiso 1 1 calc R . .
C58 C 0.5731(4) 0.060(2) 1.4511(7) 0.0618(17) Uani 1 1 d U . .
C61 C 0.6036(4) 0.117(2) 1.5634(7) 0.0618(17) Uani 1 1 d U . .
C64 C 0.6188(4) 0.151(2) 1.6211(7) 0.065(2) Uani 1 1 d U . .
C65 C 0.3206(4) 0.1192(14) 1.1363(5) 0.069(2) Uani 1 1 d DU . .
H65A H 0.3345 0.1688 1.1673 0.083 Uiso 1 1 calc R . .
H65B H 0.2990 0.1530 1.1340 0.083 Uiso 1 1 calc R . .
C66 C 0.3284(3) 0.1841(17) 1.0868(5) 0.087(2) Uani 1 1 d DU . .
C67 C 0.2963(3) 0.1825(17) 1.0446(5) 0.091(2) Uani 1 1 d DU . .
C68 C 0.3005(6) 0.3204(16) 1.0204(6) 0.091(2) Uani 0.50 1 d PDU . .
C68' C 0.2863(9) 0.221(4) 0.9820(16) 0.095(4) Uani 0.50 1 d PU . .
C69 C 0.3037(5) 0.261(2) 0.9666(6) 0.104(3) Uani 1 1 d DU . .
C70 C 0.3443(4) 0.0992(18) 1.3920(6) 0.0688(19) Uani 1 1 d U . .
H70A H 0.3544 0.1647 1.3724 0.083 Uiso 1 1 calc R . .
H70B H 0.3224 0.1306 1.3883 0.083 Uiso 1 1 calc R . .
C71 C 0.3627(4) 0.0994(18) 1.4534(6) 0.078(2) Uani 1 1 d U . .
H71A H 0.3506 0.0445 1.4733 0.093 Uiso 1 1 calc R . .
H71B H 0.3832 0.0525 1.4571 0.093 Uiso 1 1 calc R . .
C72 C 0.3688(4) 0.225(2) 1.4785(8) 0.095(2) Uani 1 1 d DU . .
C73 C 0.3401(4) 0.306(2) 1.4833(7) 0.095(2) Uani 1 1 d DU . .
C74 C 0.3194(6) 0.250(2) 1.5015(9) 0.124(5) Uani 1 1 d U . .
C75 C 0.4593(4) 0.1492(17) 1.4011(5) 0.077(2) Uani 1 1 d DU . .
H75A H 0.4768 0.2052 1.3947 0.093 Uiso 1 1 calc R . .
H75B H 0.4388 0.1918 1.3828 0.093 Uiso 1 1 calc RD . .
C76 C 0.4629(4) 0.1261(14) 1.4639(4) 0.086(2) Uani 1 1 d DU . .
H76A H 0.4451 0.0718 1.4699 0.103 Uiso 1 1 calc R . .
H76B H 0.4830 0.0797 1.4815 0.103 Uiso 1 1 calc R . .
C77 C 0.4624(4) 0.2717(14) 1.4849(6) 0.095(3) Uani 1 1 d DU . .
C78 C 0.4670(5) 0.2593(18) 1.5380(6) 0.107(3) Uani 1 1 d DU . .
C79 C 0.4887(5) 0.137(2) 1.5527(5) 0.133(5) Uani 1 1 d DU . .
C80 C 0.4402(5) 0.0863(17) 1.1430(6) 0.075(2) Uani 1 1 d DU . .
C81 C 0.4273(4) 0.0743(14) 1.0810(5) 0.087(2) Uani 1 1 d DU . .
C82 C 0.4306(4) 0.1924(15) 1.0437(5) 0.099(2) Uani 1 1 d DU . .
C83 C 0.4209(3) 0.3013(15) 1.0782(7) 0.108(2) Uani 1 1 d DU . .
C84 C 0.4541(4) 0.348(2) 1.1058(7) 0.108(2) Uani 1 1 d DU . .
C85 C 0.1613(6) -1.030(2) 1.2392(9) 0.088(4) Uani 1 1 d U . .
C86 C 0.1215(4) -0.5367(18) 1.2967(6) 0.051(3) Uani 1 1 d U . .
O1 O 0.3213(4) -0.3104(19) 1.1659(6) 0.103(5) Uani 1 1 d U . .
O2 O 0.4363(3) -0.3321(16) 1.1808(5) 0.082(4) Uani 1 1 d U . .
O3 O 0.2747(3) -0.0484(17) 1.3458(4) 0.081(5) Uani 1 1 d . . .
O4 O 0.2561(3) -0.0079(14) 1.1498(4) 0.066(4) Uani 1 1 d . . .
O5 O 0.4623(2) -0.2952(13) 1.3787(5) 0.073(3) Uani 1 1 d U . .
O6 O 0.3481(2) -0.3277(13) 1.3477(4) 0.061(3) Uani 1 1 d U . .
O7 O 0.5073(3) -0.0491(15) 1.1879(4) 0.071(4) Uani 1 1 d . . .
O8 O 0.5262(3) -0.0050(16) 1.3860(5) 0.075(4) Uani 1 1 d . . .
O9 O 0.5785(3) -0.7476(14) 1.3028(5) 0.072(4) Uani 1 1 d . . .
O10 O 0.5933(2) -0.5324(12) 1.3009(5) 0.076(3) Uani 1 1 d U . .
O11 O 0.1487(3) 0.2716(11) 0.9045(4) 0.072(3) Uani 1 1 d U . .
O12 O 0.1647(6) 0.062(2) 0.8797(9) 0.055(6) Uani 0.50 1 d P . .
O12' O 0.1453(5) 0.062(2) 0.8860(8) 0.062(6) Uani 0.50 1 d P . .
O13 O 0.2072(3) -0.7415(15) 1.2408(7) 0.091(5) Uani 1 1 d . . .
O14 O 0.1927(4) -0.5355(17) 1.2523(5) 0.097(4) Uani 1 1 d U . .
O16 O 0.6205(3) 0.2748(14) 1.6387(5) 0.088(3) Uani 1 1 d U . .
O17 O 0.1505(3) -0.9385(13) 1.2578(5) 0.062(3) Uani 1 1 d U . .
O18 O 0.1630(3) -1.1549(12) 1.2583(5) 0.063(3) Uani 1 1 d U . .
O19 O 0.1273(3) -0.6631(14) 1.2871(4) 0.061(3) Uani 1 1 d U . .
O20 O 0.1328(2) -0.4294(11) 1.2779(4) 0.051(3) Uani 1 1 d . . .
O15 O 0.6208(4) 0.0747(17) 1.6564(4) 0.101(5) Uani 1 1 d . . .
O21 O 0.0932(6) -1.2517(18) 1.1632(8) 0.166(7) Uani 1 1 d U . .
O2W O 0.1801(6) -1.271(2) 1.1451(9) 0.188(7) Uani 1 1 d U . .
O22 O 0.0570(4) -1.1163(18) 1.1367(7) 0.147(4) Uani 1 1 d DU . .
C87 C 0.0866(4) -1.135(3) 1.1489(11) 0.147(4) Uani 1 1 d DU . .
C89 C 0.6152(4) -0.319(2) 1.4237(10) 0.129(6) Uani 1 1 d DU . .
C88 C 0.5638(4) -0.321(2) 1.3805(8) 0.113(4) Uani 1 1 d DU . .
C41 C 0.1867(4) 0.1508(19) 1.0687(6) 0.083(2) Uani 1 1 d U . .
H41 H 0.1797 0.1913 1.0972 0.100 Uiso 1 1 calc R . .
C42 C 0.1728(4) 0.1952(18) 1.0171(6) 0.080(3) Uani 1 1 d U . .
H42 H 0.1581 0.2682 1.0106 0.096 Uiso 1 1 calc R . .
C44 C 0.1996(4) 0.0076(18) 0.9887(6) 0.079(3) Uani 1 1 d U . .
H44 H 0.1997 -0.0629 0.9633 0.095 Uiso 1 1 calc R . .
C45 C 0.2178(4) -0.0011(19) 1.0433(6) 0.080(2) Uani 1 1 d U . .
H45 H 0.2371 -0.0506 1.0514 0.096 Uiso 1 1 calc R . .
C59 C 0.5751(6) -0.036(3) 1.4936(11) 0.066(2) Uani 0.543(11) 1 d PU A 1
C60 C 0.5787(6) 0.046(3) 1.5533(11) 0.064(2) Uani 0.543(11) 1 d PU A 1
C62 C 0.5977(7) 0.229(3) 1.5214(11) 0.0618(16) Uani 0.543(11) 1 d PU A 1
C63 C 0.5870(7) 0.204(3) 1.4648(10) 0.0618(16) Uani 0.543(11) 1 d PU A 1
C59' C 0.5975(7) -0.022(3) 1.4823(11) 0.065(2) Uani 0.457(11) 1 d PU A 2
C60' C 0.6124(7) 0.011(3) 1.5353(11) 0.064(2) Uani 0.457(11) 1 d PU A 2
C62' C 0.5793(8) 0.207(3) 1.5309(12) 0.065(2) Uani 0.457(11) 1 d PU A 2
C63' C 0.5688(7) 0.184(3) 1.4761(12) 0.066(2) Uani 0.457(11) 1 d PU A 2
N1 N 0.5829(7) -0.375(5) 1.4458(10) 0.32(2) Uani 1 1 d DU . .
O1W O 0.1369(2) -0.1303(9) 0.8423(3) 0.0387(19) Uani 1 1 d DU . .
H1A H 0.1134(4) -0.129(11) 0.827(3) 0.046 Uiso 1 1 d D . .
H1B H 0.1456(16) -0.074(8) 0.821(3) 0.046 Uiso 1 1 d D . .

loop_
_atom_site_aniso_label
_atom_site_aniso_U_11
_atom_site_aniso_U_22
_atom_site_aniso_U_33
_atom_site_aniso_U_23
_atom_site_aniso_U_13
_atom_site_aniso_U_12
Cd1 0.0433(7) 0.0416(9) 0.0524(7) 0.0075(6) 0.0071(5) -0.0077(6)
Cd2 0.0480(7) 0.0354(8) 0.0542(7) 0.0058(6) 0.0091(6) 0.0058(6)
Na1 0.081(2) 0.076(2) 0.077(2) 0.0005(10) 0.0208(11) 0.0012(10)
C1 0.056(3) 0.070(4) 0.061(3) -0.003(3) 0.008(3) 0.007(3)
C2 0.056(4) 0.069(4) 0.069(4) -0.002(4) 0.011(4) 0.005(4)
C3 0.061(2) 0.061(2) 0.061(2) 0.0000(10) 0.0161(10) 0.0000(10)
C4 0.056(3) 0.069(3) 0.055(3) -0.001(3) 0.010(3) 0.002(3)
C5 0.060(3) 0.069(3) 0.056(3) -0.005(3) 0.013(3) 0.008(3)
C6 0.059(3) 0.068(3) 0.058(3) -0.002(3) 0.014(3) 0.006(3)
C7 0.061(3) 0.068(3) 0.055(3) 0.002(3) 0.016(3) 0.006(3)
C8 0.056(3) 0.063(3) 0.052(3) -0.001(3) 0.011(3) 0.011(3)
C9 0.0559(19) 0.0559(19) 0.0559(19) 0.0000(10) 0.0148(10) 0.0000(10)
C10 0.050(4) 0.060(4) 0.047(3) 0.001(3) 0.009(3) 0.006(3)
C11 0.054(3) 0.056(3) 0.051(3) -0.003(3) 0.009(3) 0.003(3)
C12 0.053(3) 0.058(3) 0.050(3) 0.000(3) 0.008(3) 0.001(3)
C13 0.054(3) 0.061(3) 0.053(3) -0.001(3) 0.012(2) 0.005(3)
C14 0.058(3) 0.062(3) 0.049(3) 0.001(3) 0.007(3) -0.003(3)
C15 0.052(3) 0.062(3) 0.049(3) 0.001(3) 0.012(3) -0.007(3)
C16 0.050(3) 0.064(3) 0.058(3) 0.005(3) 0.010(3) -0.010(3)
C17 0.055(3) 0.066(4) 0.063(3) 0.007(3) 0.010(3) -0.007(3)
C18 0.060(2) 0.060(2) 0.060(2) 0.0000(10) 0.0159(10) 0.0000(10)
C19 0.059(3) 0.069(3) 0.053(3) 0.005(3) 0.012(3) -0.011(3)
C20 0.061(3) 0.067(3) 0.054(3) 0.003(3) 0.011(3) -0.009(3)
C21 0.065(3) 0.072(3) 0.056(3) 0.000(3) 0.013(3) -0.018(3)
C22 0.059(3) 0.066(3) 0.053(3) -0.001(3) 0.014(3) -0.012(3)
C23 0.058(3) 0.065(3) 0.056(3) 0.001(3) 0.011(3) -0.007(3)
C24 0.0612(18) 0.0612(18) 0.0612(18) 0.0000(10) 0.0162(10) 0.0000(10)
C25 0.058(3) 0.064(3) 0.056(3) -0.002(3) 0.015(3) -0.004(3)
C26 0.058(3) 0.065(4) 0.057(3) -0.003(3) 0.012(3) -0.008(3)
C27 0.059(3) 0.066(3) 0.054(3) 0.002(3) 0.009(3) -0.016(3)
C28 0.062(3) 0.069(3) 0.049(3) -0.002(3) 0.015(3) -0.002(3)
C29 0.075(6) 0.095(7) 0.092(7) 0.015(7) 0.010(6) -0.010(6)
C30 0.063(4) 0.069(4) 0.091(4) 0.005(4) 0.007(4) 0.005(4)
C31 0.059(4) 0.059(4) 0.093(4) 0.002(4) 0.014(4) 0.004(4)
C32 0.062(4) 0.062(4) 0.103(4) 0.003(4) 0.009(4) 0.001(4)
C33 0.059(4) 0.055(4) 0.097(4) 0.003(4) 0.013(4) 0.003(4)
C34 0.055(4) 0.055(4) 0.097(4) 0.004(4) 0.014(4) 0.003(4)
C35 0.063(4) 0.058(4) 0.101(4) 0.007(4) 0.014(4) 0.001(4)
C36 0.072(2) 0.072(2) 0.072(2) 0.0000(10) 0.0190(10) 0.0000(10)
C37 0.046(5) 0.047(5) 0.094(5) 0.003(5) 0.024(5) 0.002(5)
C38 0.060(7) 0.092(9) 0.061(7) 0.001(7) 0.008(6) 0.019(7)
C39 0.065(4) 0.077(4) 0.063(4) -0.004(4) 0.007(4) 0.013(4)
C40 0.065(4) 0.076(4) 0.061(4) -0.004(4) 0.009(3) 0.019(4)
C43 0.066(3) 0.066(3) 0.066(3) 0.0000(10) 0.0175(11) 0.0000(10)
C46 0.074(5) 0.072(5) 0.064(4) 0.005(4) 0.016(4) 0.008(4)
C47 0.074(7) 0.086(6) 0.087(8) 0.010(7) 0.012(7) 0.016(7)
C48 0.060(4) 0.068(4) 0.068(4) -0.008(4) 0.014(3) -0.002(3)
C49 0.065(2) 0.065(2) 0.065(2) 0.0000(10) 0.0173(11) 0.0000(10)
C50 0.062(4) 0.066(4) 0.077(4) -0.002(4) 0.014(3) 0.002(4)
C51 0.065(2) 0.065(2) 0.065(2) 0.0000(10) 0.0174(11) 0.0000(10)
C52 0.055(4) 0.058(4) 0.071(4) -0.006(4) 0.018(4) 0.002(4)
C53 0.063(4) 0.066(4) 0.076(4) -0.008(3) 0.017(3) -0.001(4)
C54 0.064(2) 0.064(2) 0.064(2) 0.0000(10) 0.0171(10) 0.0000(10)
C55 0.054(4) 0.061(4) 0.067(4) -0.006(4) 0.021(4) -0.003(4)
C56 0.072(8) 0.096(9) 0.090(8) -0.022(7) 0.027(7) 0.004(8)
C57 0.063(3) 0.069(3) 0.063(3) 0.000(3) 0.013(3) -0.009(3)
C58 0.062(2) 0.0618(19) 0.0618(19) 0.0000(12) 0.0164(13) 0.0000(12)
C61 0.062(2) 0.062(2) 0.0618(19) 0.0000(12) 0.0164(13) 0.0000(12)
C64 0.058(4) 0.079(3) 0.059(4) 0.011(3) 0.014(3) -0.003(4)
C65 0.070(3) 0.073(3) 0.066(3) 0.005(3) 0.020(3) 0.010(3)
C66 0.088(3) 0.089(4) 0.085(4) -0.002(3) 0.027(3) 0.002(3)
C67 0.091(2) 0.091(2) 0.091(2) 0.0000(8) 0.0240(9) 0.0000(8)
C68 0.091(2) 0.091(2) 0.091(2) 0.0000(8) 0.0240(9) 0.0000(8)
C68' 0.096(6) 0.092(6) 0.096(5) -0.001(5) 0.024(5) 0.000(5)
C69 0.105(5) 0.102(5) 0.099(5) -0.003(5) 0.020(5) 0.002(5)
C70 0.068(3) 0.070(3) 0.064(3) -0.009(3) 0.010(3) -0.001(3)
C71 0.079(4) 0.080(4) 0.070(4) -0.011(4) 0.013(4) -0.006(4)
C72 0.095(3) 0.095(3) 0.095(3) 0.0000(14) 0.0253(15) 0.0000(14)
C73 0.095(3) 0.095(3) 0.095(3) 0.0000(10) 0.0253(11) 0.0000(10)
C74 0.121(9) 0.121(9) 0.116(8) 0.004(8) 0.006(8) -0.005(8)
C75 0.077(4) 0.080(4) 0.071(3) -0.006(3) 0.015(3) -0.017(4)
C76 0.088(4) 0.087(5) 0.075(4) -0.004(4) 0.006(4) -0.016(4)
C77 0.102(5) 0.097(5) 0.078(5) -0.018(5) 0.010(5) -0.022(5)
C78 0.111(6) 0.106(6) 0.090(5) -0.004(5) 0.004(6) -0.019(6)
C79 0.134(9) 0.128(10) 0.122(9) -0.008(9) 0.007(8) -0.014(9)
C80 0.076(3) 0.078(4) 0.066(3) 0.006(3) 0.012(3) -0.001(3)
C81 0.081(4) 0.107(3) 0.069(4) 0.005(3) 0.014(4) -0.001(4)
C82 0.105(5) 0.104(5) 0.088(5) 0.009(3) 0.025(4) -0.002(5)
C83 0.108(2) 0.108(2) 0.108(2) 0.0000(8) 0.0286(10) 0.0000(8)
C84 0.108(3) 0.108(2) 0.108(2) 0.0000(8) 0.0286(10) 0.0000(8)
C85 0.106(8) 0.062(7) 0.117(8) 0.028(6) 0.065(6) 0.022(6)
C86 0.051(3) 0.051(3) 0.051(3) 0.0000(10) 0.0135(13) 0.0000(10)
O1 0.102(5) 0.103(5) 0.103(5) -0.0005(10) 0.0267(16) 0.0004(10)
O2 0.082(4) 0.082(4) 0.082(4) 0.0000(10) 0.0218(14) 0.0000(10)
O3 0.067(8) 0.136(14) 0.041(6) 0.006(7) 0.019(6) -0.018(8)
O4 0.049(7) 0.101(11) 0.033(5) -0.010(6) -0.019(4) 0.036(7)
O5 0.020(3) 0.088(5) 0.099(6) 0.022(5) -0.003(4) 0.007(4)
O6 0.059(3) 0.060(3) 0.063(3) -0.0002(10) 0.0154(12) -0.0012(10)
O7 0.045(7) 0.103(11) 0.062(7) -0.017(7) 0.011(5) -0.022(7)
O8 0.053(7) 0.112(13) 0.062(7) 0.002(7) 0.017(6) -0.027(7)
O9 0.071(9) 0.046(8) 0.095(8) 0.023(6) 0.017(7) -0.001(7)
O10 0.040(4) 0.050(5) 0.133(7) 0.029(5) 0.013(5) -0.007(4)
O11 0.084(6) 0.056(5) 0.063(5) 0.010(4) -0.005(4) 0.013(5)
O12 0.071(15) 0.034(12) 0.066(13) 0.009(9) 0.029(12) -0.013(11)
O12' 0.062(13) 0.045(12) 0.061(11) -0.005(8) -0.014(10) -0.021(11)
O13 0.045(7) 0.045(8) 0.167(14) 0.021(8) 0.003(7) -0.011(6)
O14 0.096(4) 0.097(4) 0.098(4) -0.0008(10) 0.0254(14) 0.0005(10)
O16 0.089(3) 0.086(3) 0.088(3) -0.0014(10) 0.0220(12) 0.0007(10)
O17 0.077(7) 0.034(6) 0.093(7) 0.023(5) 0.057(6) -0.005(5)
O18 0.071(6) 0.030(4) 0.095(6) 0.003(4) 0.034(5) 0.007(4)
O19 0.063(3) 0.061(3) 0.061(3) -0.0005(10) 0.0171(12) -0.0004(10)
O20 0.052(6) 0.033(6) 0.062(6) 0.012(5) 0.002(5) -0.017(5)
O15 0.109(11) 0.123(13) 0.043(6) 0.020(7) -0.028(6) -0.047(9)
O21 0.26(2) 0.093(10) 0.158(15) 0.017(9) 0.071(15) 0.010(12)
O2W 0.231(11) 0.217(12) 0.167(10) -0.001(7) 0.144(9) -0.064(8)
O22 0.153(9) 0.133(8) 0.152(8) 0.010(7) 0.038(8) 0.053(8)
C87 0.153(9) 0.133(8) 0.152(8) 0.010(7) 0.038(8) 0.053(8)
C89 0.123(11) 0.103(11) 0.138(11) -0.005(10) -0.007(10) 0.001(10)
C88 0.113(7) 0.082(7) 0.120(7) 0.003(6) -0.013(7) -0.002(6)
C41 0.084(4) 0.084(4) 0.074(4) -0.005(4) 0.008(4) 0.012(4)
C42 0.079(4) 0.080(5) 0.075(4) 0.000(4) 0.009(4) 0.016(4)
C44 0.082(5) 0.078(5) 0.071(4) -0.002(4) 0.006(4) 0.013(4)
C45 0.079(4) 0.080(4) 0.071(4) -0.001(4) 0.004(4) 0.013(4)
C59 0.063(4) 0.067(3) 0.063(3) 0.004(3) 0.013(3) -0.002(3)
C60 0.062(3) 0.067(4) 0.063(4) 0.004(3) 0.016(3) -0.002(2)
C62 0.0618(18) 0.0618(18) 0.0618(18) 0.0000(8) 0.0164(9) 0.0000(8)
C63 0.0618(18) 0.0618(18) 0.0618(18) 0.0000(8) 0.0164(9) 0.0000(8)
C59' 0.064(3) 0.066(3) 0.063(3) 0.002(3) 0.014(3) -0.001(3)
C60' 0.062(3) 0.065(4) 0.063(3) 0.002(3) 0.013(3) -0.002(3)
C62' 0.062(4) 0.068(4) 0.062(3) 0.001(3) 0.013(3) 0.000(3)
C63' 0.063(4) 0.068(4) 0.063(3) 0.004(3) 0.012(3) -0.001(3)
N1 0.32(2) 0.32(2) 0.32(2) -0.0002(10) 0.084(5) 0.0002(10)
O1W 0.048(2) 0.032(2) 0.038(2) 0.0006(10) 0.0157(11) 0.0042(10)

loop_
_atom_type_symbol
_atom_type_description
_atom_type_scat_dispersion_real
_atom_type_scat_dispersion_imag
_atom_type_scat_source
C C 0.0033 0.0016 'International Tables Vol C Tables 4.2.6.8 and 6.1.1.4'
H H 0.0000 0.0000 'International Tables Vol C Tables 4.2.6.8 and 6.1.1.4'
O O 0.0106 0.0060 'International Tables Vol C Tables 4.2.6.8 and 6.1.1.4'
Cd Cd -0.8075 1.2024 'International Tables Vol C Tables 4.2.6.8 and 6.1.1.4'
N N 0.0061 0.0033 'International Tables Vol C Tables 4.2.6.8 and 6.1.1.4'
Na Na 0.0362 0.0249 'International Tables Vol C Tables 4.2.6.8 and 6.1.1.4'

loop_
_geom_angle_atom_site_label_1
_geom_angle_atom_site_label_2
_geom_angle_atom_site_label_3
_geom_angle
_geom_angle_site_symmetry_1
_geom_angle_site_symmetry_3
O19 Cd1 O17 84.1(5) . .
O19 Cd1 O13 126.0(5) . .
O17 Cd1 O13 88.7(5) . .
O19 Cd1 O16 116.2(4) . 4_444
O17 Cd1 O16 92.3(5) . 4_444
O13 Cd1 O16 117.4(5) . 4_444
O19 Cd1 O15 94.8(5) . 4_444
O17 Cd1 O15 137.4(5) . 4_444
O13 Cd1 O15 123.8(6) . 4_444
O16 Cd1 O15 50.2(5) 4_444 4_444
O19 Cd1 O14 94.9(5) . .
O17 Cd1 O14 131.4(5) . .
O13 Cd1 O14 53.3(5) . .
O16 Cd1 O14 129.6(4) 4_444 .
O15 Cd1 O14 91.2(6) 4_444 .
O19 Cd1 C64 113.0(5) . 4_444
O17 Cd1 C64 120.0(6) . 4_444
O13 Cd1 C64 116.7(5) . 4_444
O16 Cd1 C64 27.8(5) 4_444 4_444
O15 Cd1 C64 24.6(5) 4_444 4_444
O14 Cd1 C64 105.1(6) . 4_444
O19 Cd1 C55 114.9(5) . .
O17 Cd1 C55 111.2(5) . .
O13 Cd1 C55 25.4(5) . .
O16 Cd1 C55 125.2(5) 4_444 .
O15 Cd1 C55 107.7(6) 4_444 .
O14 Cd1 C55 28.0(5) . .
C64 Cd1 C55 111.3(6) 4_444 .
O19 Cd1 Na1 87.2(4) . 1_565
O17 Cd1 Na1 170.0(3) . 1_565
O13 Cd1 Na1 92.7(4) . 1_565
O16 Cd1 Na1 95.8(4) 4_444 1_565
O15 Cd1 Na1 48.1(4) 4_444 1_565
O14 Cd1 Na1 44.7(4) . 1_565
C64 Cd1 Na1 68.0(5) 4_444 1_565
C55 Cd1 Na1 68.4(5) . 1_565
O20 Cd2 O18 85.8(4) 2_554 2_544
O20 Cd2 O9 88.1(5) 2_554 4_444
O18 Cd2 O9 137.8(4) 2_544 4_444
O20 Cd2 O11 97.8(4) 2_554 .
O18 Cd2 O11 125.4(4) 2_544 .
O9 Cd2 O11 96.8(4) 4_444 .
O20 Cd2 O12' 149.5(5) 2_554 .
O18 Cd2 O12' 104.2(7) 2_544 .
O9 Cd2 O12' 102.0(7) 4_444 .
O11 Cd2 O12' 52.8(5) . .
O20 Cd2 O10 136.9(4) 2_554 4_444
O18 Cd2 O10 104.4(4) 2_544 4_444
O9 Cd2 O10 56.0(4) 4_444 4_444
O11 Cd2 O10 108.6(4) . 4_444
O12' Cd2 O10 69.3(6) . 4_444
O20 Cd2 O12 139.4(6) 2_554 .
O18 Cd2 O12 85.3(6) 2_544 .
O9 Cd2 O12 123.4(6) 4_444 .
O11 Cd2 O12 57.4(6) . .
O12' Cd2 O12 21.4(6) . .
O10 Cd2 O12 83.6(6) 4_444 .
O20 Cd2 C37 110.8(5) 2_554 4_444
O18 Cd2 C37 120.3(5) 2_544 4_444
O9 Cd2 C37 28.3(5) 4_444 4_444
O11 Cd2 C37 109.1(5) . 4_444
O12' Cd2 C37 89.3(6) . 4_444
O10 Cd2 C37 28.5(5) 4_444 4_444
O12 Cd2 C37 107.8(7) . 4_444
O20 Cd2 C46 120.2(6) 2_554 .
O18 Cd2 C46 107.5(5) 2_544 .
O9 Cd2 C46 111.6(5) 4_444 .
O11 Cd2 C46 27.7(5) . .
O12' Cd2 C46 29.3(7) . .
O10 Cd2 C46 96.8(6) 4_444 .
O12 Cd2 C46 29.7(7) . .
C37 Cd2 C46 110.7(6) 4_444 .
O20 Cd2 Na1 43.8(3) 2_554 2_544
O18 Cd2 Na1 43.7(3) 2_544 2_544
O9 Cd2 Na1 111.4(4) 4_444 2_544
O11 Cd2 Na1 128.1(3) . 2_544
O12' Cd2 Na1 145.4(6) . 2_544
O10 Cd2 Na1 123.3(3) 4_444 2_544
O12 Cd2 Na1 124.2(5) . 2_544
C37 Cd2 Na1 116.4(4) 4_444 2_544
C46 Cd2 Na1 132.7(5) . 2_544
O2W Na1 O14 105.4(8) . 1_545
O2W Na1 O18 91.0(7) . .
O14 Na1 O18 105.3(5) 1_545 .
O2W Na1 O20 166.1(7) . 1_545
O14 Na1 O20 75.5(5) 1_545 1_545
O18 Na1 O20 75.5(4) . 1_545
O2W Na1 O15 113.1(7) . 4_434
O14 Na1 O15 86.3(5) 1_545 4_434
O18 Na1 O15 149.8(5) . 4_434
O20 Na1 O15 80.8(5) 1_545 4_434
O2W Na1 O21 102.3(8) . .
O14 Na1 O21 151.6(6) 1_545 .
O18 Na1 O21 80.6(5) . .
O20 Na1 O21 79.3(5) 1_545 .
O15 Na1 O21 76.8(5) 4_434 .
O2W Na1 Cd1 125.9(7) . 1_545
O14 Na1 Cd1 44.9(4) 1_545 1_545
O18 Na1 Cd1 134.3(3) . 1_545
O20 Na1 Cd1 64.7(3) 1_545 1_545
O15 Na1 Cd1 42.9(3) 4_434 1_545
O21 Na1 Cd1 111.5(4) . 1_545
O2W Na1 Cd2 128.9(7) . 2_545
O14 Na1 Cd2 97.7(4) 1_545 2_545
O18 Na1 Cd2 38.5(3) . 2_545
O20 Na1 Cd2 38.5(3) 1_545 2_545
O15 Na1 Cd2 113.3(4) 4_434 2_545
O21 Na1 Cd2 69.2(4) . 2_545
Cd1 Na1 Cd2 102.64(17) 1_545 2_545
C6 C1 O1 123.7(18) . .
C6 C1 C2 127.8(18) . .
O1 C1 C2 106.8(15) . .
C3 C2 C1 110.2(18) . .
C3 C2 H2 124.9 . .
C1 C2 H2 124.9 . .
C2 C3 C4 126(2) . .
C2 C3 O2 122.4(19) . .
C4 C3 O2 111.7(17) . .
C3 C4 C5 115.5(18) . .
C3 C4 C28 121.6(17) . .
C5 C4 C28 122.7(18) . .
C6 C5 C4 122.1(19) . .
C6 C5 H5 118.9 . .
C4 C5 H5 118.9 . .
C1 C6 C5 116.9(19) . .
C1 C6 C7 115.8(18) . .
C5 C6 C7 127.3(18) . .
C8 C7 C65 110.0(13) . .
C8 C7 C6 115.4(14) . .
C65 C7 C6 111.3(14) . .
C8 C7 H7 106.5 . .
C65 C7 H7 106.5 . .
C6 C7 H7 106.5 . .
C13 C8 C9 114.4(14) . .
C13 C8 C7 125.1(16) . .
C9 C8 C7 120.5(15) . .
C10 C9 O4 122.9(14) . .
C10 C9 C8 123.6(14) . .
O4 C9 C8 113.5(13) . .
C9 C10 C11 119.5(14) . .
C9 C10 H10 120.3 . .
C11 C10 H10 120.3 . .
O3 C11 C10 122.2(15) . .
O3 C11 C12 118.5(14) . .
C10 C11 C12 119.3(14) . .
C13 C12 C11 116.4(15) . .
C13 C12 C14 123.2(15) . .
C11 C12 C14 120.4(14) . .
C12 C13 C8 126.8(17) . .
C12 C13 H13 116.6 . .
C8 C13 H13 116.6 . .
C15 C14 C12 115.6(14) . .
C15 C14 C70 116.3(15) . .
C12 C14 C70 107.5(14) . .
C15 C14 H14 105.5 . .
C12 C14 H14 105.5 . .
C70 C14 H14 105.5 . .
C20 C15 C16 114.7(19) . .
C20 C15 C14 125.2(19) . .
C16 C15 C14 120.1(16) . .
C15 C16 O6 117.6(17) . .
C15 C16 C17 121.2(18) . .
O6 C16 C17 121.2(18) . .
C18 C17 C16 125.9(19) . .
C18 C17 H17 117.0 . .
C16 C17 H17 117.0 . .
O5 C18 C17 133.5(17) . .
O5 C18 C19 112.8(16) . .
C17 C18 C19 113.1(17) . .
C20 C19 C18 115.7(16) . .
C20 C19 C21 124.0(17) . .
C18 C19 C21 120.3(16) . .
C15 C20 C19 129(2) . .
C15 C20 H20 115.6 . .
C19 C20 H20 115.6 . .
C19 C21 C75 117.9(14) . .
C19 C21 C22 106.8(13) . .
C75 C21 C22 115.4(13) . .
C19 C21 H21 105.2 . .
C75 C21 H21 105.2 . .
C22 C21 H21 105.2 . .
C23 C22 C27 120.9(15) . .
C23 C22 C21 120.9(16) . .
C27 C22 C21 117.7(14) . .
C22 C23 C24 121.2(17) . .
C22 C23 H23 119.4 . .
C24 C23 H23 119.4 . .
C25 C24 C23 114.9(16) . .
C25 C24 C28 121.3(16) . .
C23 C24 C28 123.7(15) . .
C26 C25 C24 124.3(17) . .
C26 C25 O7 122.9(16) . .
C24 C25 O7 112.7(15) . .
C25 C26 C27 121.2(16) . .
C25 C26 H26 119.4 . .
C27 C26 H26 119.4 . .
C22 C27 O8 118.0(14) . .
C22 C27 C26 117.2(15) . .
O8 C27 C26 124.8(15) . .
C80 C28 C24 110.4(14) . .
C80 C28 C4 112.9(15) . .
C24 C28 C4 112.1(13) . .
C80 C28 H28 107.0 . .
C24 C28 H28 107.0 . .
C4 C28 H28 107.0 . .
O1 C29 H29A 109.5 . .
O1 C29 H29B 109.5 . .
H29A C29 H29B 109.5 . .
O1 C29 H29C 109.5 . .
H29A C29 H29C 109.5 . .
H29B C29 H29C 109.5 . .
C31 C30 O2 102.1(12) . .
C31 C30 H30A 111.3 . .
O2 C30 H30A 111.3 . .
C31 C30 H30B 111.3 . .
O2 C30 H30B 111.3 . .
H30A C30 H30B 109.2 . .
C32 C31 C36 120.0 . .
C32 C31 C30 113.0(10) . .
C36 C31 C30 126.9(10) . .
C33 C32 C31 120.0 . .
C33 C32 H32 120.0 . .
C31 C32 H32 120.0 . .
C32 C33 C34 120.0 . .
C32 C33 H33 120.0 . .
C34 C33 H33 120.0 . .
C35 C34 C33 120.0 . .
C35 C34 C37 120.9(10) . .
C33 C34 C37 119.1(10) . .
C36 C35 C34 120.0 . .
C36 C35 H35 120.0 . .
C34 C35 H35 120.0 . .
C35 C36 C31 120.0 . .
C35 C36 H36 120.0 . .
C31 C36 H36 120.0 . .
O9 C37 O10 121.1(12) . .
O9 C37 C34 120.1(14) . .
O10 C37 C34 117.3(14) . .
O9 C37 Cd2 59.1(7) . 4_545
O10 C37 Cd2 64.7(6) . 4_545
C34 C37 Cd2 175.7(11) . 4_545
O3 C38 H38A 109.5 . .
O3 C38 H38B 109.5 . .
H38A C38 H38B 109.5 . .
O3 C38 H38C 109.5 . .
H38A C38 H38C 109.5 . .
H38B C38 H38C 109.5 . .
O4 C39 C40 103.0(12) . .
O4 C39 H39A 111.2 . .
C40 C39 H39A 111.2 . .
O4 C39 H39B 111.2 . .
C40 C39 H39B 111.2 . .
H39A C39 H39B 109.1 . .
C45 C40 C41 116.7(17) . .
C45 C40 C39 121.8(17) . .
C41 C40 C39 121.5(15) . .
C42 C43 C44 114.8(15) . .
C42 C43 C46 120.2(17) . .
C44 C43 C46 122.2(17) . .
O11 C46 O12' 108.4(18) . .
O11 C46 O12 125.2(19) . .
O12' C46 O12 39.5(13) . .
O11 C46 C43 119.6(18) . .
O12' C46 C43 120(2) . .
O12 C46 C43 115(2) . .
O11 C46 Cd2 60.2(8) . .
O12' C46 Cd2 61.0(12) . .
O12 C46 Cd2 65.0(13) . .
C43 C46 Cd2 178.9(15) . .
O5 C47 H47A 109.5 . .
O5 C47 H47B 109.5 . .
H47A C47 H47B 109.5 . .
O5 C47 H47C 109.5 . .
H47A C47 H47C 109.5 . .
H47B C47 H47C 109.5 . .
O6 C48 C49 112.2(13) . .
O6 C48 H48A 109.2 . .
C49 C48 H48A 109.2 . .
O6 C48 H48B 109.2 . .
C49 C48 H48B 109.2 . .
H48A C48 H48B 107.9 . .
C50 C49 C54 120.0 . .
C50 C49 C48 121.3(8) . .
C54 C49 C48 118.5(9) . .
C49 C50 C51 120.0 . .
C49 C50 H50 120.0 . .
C51 C50 H50 120.0 . .
C50 C51 C52 120.0 . .
C50 C51 H51 120.0 . .
C52 C51 H51 120.0 . .
C53 C52 C51 120.0 . .
C53 C52 C55 120.0(10) . .
C51 C52 C55 119.7(11) . .
C54 C53 C52 120.0 . .
C54 C53 H53 120.0 . .
C52 C53 H53 120.0 . .
C53 C54 C49 120.0 . .
C53 C54 H54 120.0 . .
C49 C54 H54 120.0 . .
O13 C55 O14 116.0(16) . .
O13 C55 C52 123.1(17) . .
O14 C55 C52 118.4(17) . .
O13 C55 Cd1 55.2(9) . .
O14 C55 Cd1 61.5(9) . .
C52 C55 Cd1 172.8(11) . .
O7 C56 H56A 109.5 . .
O7 C56 H56B 109.5 . .
H56A C56 H56B 109.5 . .
O7 C56 H56C 109.5 . .
H56A C56 H56C 109.5 . .
H56B C56 H56C 109.5 . .
O8 C57 C58 112.7(13) . .
O8 C57 H57A 109.1 . .
C58 C57 H57A 109.1 . .
O8 C57 H57B 109.1 . .
C58 C57 H57B 109.1 . .
H57A C57 H57B 107.8 . .
C59' C58 C63' 114(2) . .
C59' C58 C57 124.2(19) . .
C63' C58 C57 120.4(19) . .
C59' C58 C59 46.0(15) . .
C63' C58 C59 102(2) . .
C57 C58 C59 126(2) . .
C59' C58 C63 101(2) . .
C63' C58 C63 36.9(14) . .
C57 C58 C63 114.8(17) . .
C59 C58 C63 119.3(19) . .
C60 C61 C60' 80(2) . .
C60 C61 C62' 76(2) . .
C60' C61 C62' 115(2) . .
C60 C61 C64 117.6(19) . .
C60' C61 C64 124.9(19) . .
C62' C61 C64 119.8(19) . .
C60 C61 C62 106(2) . .
C60' C61 C62 101.1(19) . .
C62' C61 C62 36.2(14) . .
C64 C61 C62 119.5(19) . .
O15 C64 O16 110.5(18) . .
O15 C64 C61 124(2) . .
O16 C64 C61 121.6(18) . .
O15 C64 Cd1 59.1(11) . 4_545
O16 C64 Cd1 58.4(9) . 4_545
C61 C64 Cd1 174.4(12) . 4_545
C7 C65 C66 135.2(13) . .
C7 C65 H65A 103.4 . .
C66 C65 H65A 103.4 . .
C7 C65 H65B 103.4 . .
C66 C65 H65B 103.4 . .
H65A C65 H65B 105.2 . .
C67 C66 C65 102.1(11) . .
C68 C67 C66 95.2(8) . .
C68 C67 C68' 53.6(16) . .
C66 C67 C68' 131.6(17) . .
C68' C68 C67 65.9(18) . .
C68' C68 C69 40.5(16) . .
C67 C68 C69 94.6(8) . .
C69 C68' C68 77(3) . .
C69 C68' C67 116(3) . .
C68 C68' C67 60.5(16) . .
C68' C69 C68 63(2) . .
C71 C70 C14 112.8(14) . .
C71 C70 H70A 109.0 . .
C14 C70 H70A 109.0 . .
C71 C70 H70B 109.0 . .
C14 C70 H70B 109.0 . .
H70A C70 H70B 107.8 . .
C72 C71 C70 116.9(16) . .
C72 C71 H71A 108.1 . .
C70 C71 H71A 108.1 . .
C72 C71 H71B 108.1 . .
C70 C71 H71B 108.1 . .
H71A C71 H71B 107.3 . .
C71 C72 C73 116.1(17) . .
C74 C73 C72 120(2) . .
C76 C75 C21 99.6(11) . .
C76 C75 H75A 111.9 . .
C21 C75 H75A 111.9 . .
C76 C75 H75B 111.9 . .
C21 C75 H75B 111.9 . .
H75A C75 H75B 109.6 . .
C77 C76 C75 102.5(11) . .
C77 C76 H76A 111.3 . .
C75 C76 H76A 111.3 . .
C77 C76 H76B 111.3 . .
C75 C76 H76B 111.3 . .
H76A C76 H76B 109.2 . .
C78 C77 C76 105.2(9) . .
C77 C78 C79 103.9(9) . .
C28 C80 C81 112.4(13) . .
C82 C81 C80 120.9(12) . .
C83 C82 C81 94.7(7) . .
C84 C83 C82 95.8(8) . .
O17 C85 O18 123.6(18) . .
O19 C86 O20 125.7(14) . .
C29 O1 C1 127.2(16) . .
C3 O2 C30 107.2(12) . .
C11 O3 C38 123.6(13) . .
C39 O4 C9 113.6(12) . .
C18 O5 C47 113.4(13) . .
C48 O6 C16 124.5(14) . .
C25 O7 C56 110.6(12) . .
C27 O8 C57 121.8(12) . .
C37 O9 Cd2 92.6(9) . 4_545
C37 O10 Cd2 86.7(8) . 4_545
C46 O11 Cd2 92.1(10) . .
O12' O12 C46 69(2) . .
O12' O12 Cd2 73(2) . .
C46 O12 Cd2 85.3(15) . .
O12 O12' C46 71(2) . .
O12 O12' Cd2 85(2) . .
C46 O12' Cd2 89.7(14) . .
C55 O13 Cd1 99.4(11) . .
C55 O14 Na1 141.5(12) . 1_565
C55 O14 Cd1 90.4(11) . .
Na1 O14 Cd1 90.5(5) 1_565 .
C64 O16 Cd1 93.8(11) . 4_545
C85 O17 Cd1 120.8(12) . .
C85 O18 Cd2 118.9(12) . 2_545
C85 O18 Na1 124.0(13) . .
Cd2 O18 Na1 97.8(4) 2_545 .
C86 O19 Cd1 121.3(10) . .
C86 O20 Cd2 123.2(10) . 2
C86 O20 Na1 138.8(10) . 1_565
Cd2 O20 Na1 97.8(4) 2 1_565
C64 O15 Cd1 96.3(14) . 4_545
C64 O15 Na1 138.7(16) . 4_535
Cd1 O15 Na1 88.9(4) 4_545 4_535
C87 O21 Na1 126.8(18) . .
O21 C87 O22 111(3) . .
C40 C41 C42 125.8(16) . .
C40 C41 H41 117.1 . .
C42 C41 H41 117.1 . .
C41 C42 C43 118.0(16) . .
C41 C42 H42 121.0 . .
C43 C42 H42 121.0 . .
C45 C44 C43 116.2(16) . .
C45 C44 H44 121.9 . .
C43 C44 H44 121.9 . .
C40 C45 C44 122.1(17) . .
C40 C45 H45 119.0 . .
C44 C45 H45 119.0 . .
C58 C59 C60 111(2) . .
C61 C60 C59 108(2) . .
C63 C62 C61 123(2) . .
C62 C63 C58 113(2) . .
C60' C59' C58 121(3) . .
C61 C60' C59' 125(3) . .
C63' C62' C61 118(3) . .
C62' C63' C58 124(3) . .
C88 N1 C89 79.7(6) . .
H1A O1W H1B 107.5(16) . .

loop_
_geom_bond_atom_site_label_1
_geom_bond_atom_site_label_2
_geom_bond_distance
_geom_bond_site_symmetry_2
Cd1 O19 2.173(10) .
Cd1 O17 2.288(11) .
Cd1 O13 2.292(13) .
Cd1 O16 2.312(12) 4_444
Cd1 O15 2.338(12) 4_444
Cd1 O14 2.421(16) .
Cd1 C64 2.708(18) 4_444
Cd1 C55 2.754(16) .
Cd1 Na1 3.432(8) 1_565
Cd2 O20 2.229(11) 2_554
Cd2 O18 2.231(10) 2_544
Cd2 O9 2.242(13) 4_444
Cd2 O11 2.309(9) .
Cd2 O12' 2.33(2) .
Cd2 O10 2.366(11) 4_444
Cd2 O12 2.42(2) .
Cd2 C37 2.612(10) 4_444
Cd2 C46 2.659(18) .
Cd2 Na1 3.552(7) 2_544
Na1 O2W 2.147(15) .
Na1 O14 2.413(17) 1_545
Na1 O18 2.479(13) .
Na1 O20 2.481(12) 1_545
Na1 O15 2.556(18) 4_434
Na1 O21 2.81(2) .
Na1 Cd1 3.432(8) 1_545
Na1 Cd2 3.552(7) 2_545
C1 C6 1.24(2) .
C1 O1 1.52(2) .
C1 C2 1.53(2) .
C2 C3 1.34(3) .
C2 H2 0.9300 .
C3 C4 1.36(3) .
C3 O2 1.42(2) .
C4 C5 1.47(2) .
C4 C28 1.59(2) .
C5 C6 1.34(2) .
C5 H5 0.9300 .
C6 C7 1.50(2) .
C7 C8 1.43(2) .
C7 C65 1.491(9) .
C7 H7 0.9800 .
C8 C13 1.40(2) .
C8 C9 1.43(2) .
C9 C10 1.33(2) .
C9 O4 1.391(18) .
C10 C11 1.42(2) .
C10 H10 0.9300 .
C11 O3 1.320(19) .
C11 C12 1.46(2) .
C12 C13 1.32(2) .
C12 C14 1.52(2) .
C13 H13 0.9300 .
C14 C15 1.44(2) .
C14 C70 1.59(2) .
C14 H14 0.9800 .
C15 C20 1.263(19) .
C15 C16 1.35(3) .
C16 O6 1.38(2) .
C16 C17 1.38(2) .
C17 C18 1.30(2) .
C17 H17 0.9300 .
C18 O5 1.285(19) .
C18 C19 1.48(2) .
C19 C20 1.40(2) .
C19 C21 1.55(2) .
C20 H20 0.9300 .
C21 C75 1.59(2) .
C21 C22 1.62(2) .
C21 H21 0.9800 .
C22 C23 1.32(2) .
C22 C27 1.36(2) .
C23 C24 1.45(2) .
C23 H23 0.9300 .
C24 C25 1.33(2) .
C24 C28 1.50(2) .
C25 C26 1.28(2) .
C25 O7 1.43(2) .
C26 C27 1.40(2) .
C26 H26 0.9300 .
C27 O8 1.36(2) .
C28 C80 1.493(10) .
C28 H28 0.9800 .
C29 O1 1.36(2) .
C29 H29A 0.9600 .
C29 H29B 0.9600 .
C29 H29C 0.9600 .
C30 C31 1.482(16) .
C30 O2 1.60(2) .
C30 H30A 0.9700 .
C30 H30B 0.9700 .
C31 C32 1.3900 .
C31 C36 1.3900 .
C32 C33 1.3900 .
C32 H32 0.9300 .
C33 C34 1.3900 .
C33 H33 0.9300 .
C34 C35 1.3900 .
C34 C37 1.552(9) .
C35 C36 1.3900 .
C35 H35 0.9300 .
C36 H36 0.9300 .
C37 O9 1.240(19) .
C37 O10 1.249(19) .
C37 Cd2 2.612(10) 4_545
C38 O3 1.349(19) .
C38 H38A 0.9600 .
C38 H38B 0.9600 .
C38 H38C 0.9600 .
C39 O4 1.368(19) .
C39 C40 1.63(2) .
C39 H39A 0.9700 .
C39 H39B 0.9700 .
C40 C45 1.27(2) .
C40 C41 1.30(2) .
C43 C42 1.38(2) .
C43 C44 1.41(2) .
C43 C46 1.48(2) .
C46 O11 1.24(2) .
C46 O12' 1.30(3) .
C46 O12 1.32(3) .
C47 O5 1.48(2) .
C47 H47A 0.9600 .
C47 H47B 0.9600 .
C47 H47C 0.9600 .
C48 O6 1.278(19) .
C48 C49 1.528(15) .
C48 H48A 0.9700 .
C48 H48B 0.9700 .
C49 C50 1.3900 .
C49 C54 1.3900 .
C50 C51 1.3900 .
C50 H50 0.9300 .
C51 C52 1.3900 .
C51 H51 0.9300 .
C52 C53 1.3900 .
C52 C55 1.400(16) .
C53 C54 1.3900 .
C53 H53 0.9300 .
C54 H54 0.9300 .
C55 O13 1.20(2) .
C55 O14 1.29(2) .
C56 O7 1.52(2) .
C56 H56A 0.9600 .
C56 H56B 0.9600 .
C56 H56C 0.9600 .
C57 O8 1.393(19) .
C57 C58 1.39(2) .
C57 H57A 0.9700 .
C57 H57B 0.9700 .
C58 C59' 1.38(3) .
C58 C63' 1.38(4) .
C58 C59 1.39(3) .
C58 C63 1.50(3) .
C61 C60 1.24(3) .
C61 C60' 1.35(3) .
C61 C62' 1.43(3) .
C61 C64 1.46(2) .
C61 C62 1.48(3) .
C64 O15 1.13(2) .
C64 O16 1.27(2) .
C64 Cd1 2.708(18) 4_545
C65 C66 1.507(9) .
C65 H65A 0.9700 .
C65 H65B 0.9700 .
C66 C67 1.500(9) .
C67 C68 1.487(10) .
C67 C68' 1.56(4) .
C68 C68' 1.38(4) .
C68 C69 1.502(10) .
C68' C69 1.00(4) .
C70 C71 1.533(19) .
C70 H70A 0.9700 .
C70 H70B 0.9700 .
C71 C72 1.35(2) .
C71 H71A 0.9700 .
C71 H71B 0.9700 .
C72 C73 1.489(10) .
C73 C74 1.23(3) .
C75 C76 1.557(9) .
C75 H75A 0.9700 .
C75 H75B 0.9700 .
C76 C77 1.496(9) .
C76 H76A 0.9700 .
C76 H76B 0.9700 .
C77 C78 1.299(17) .
C78 C79 1.484(10) .
C80 C81 1.509(9) .
C81 C82 1.500(9) .
C82 C83 1.486(9) .
C83 C84 1.483(10) .
C85 O17 1.15(2) .
C85 O18 1.28(2) .
C86 O19 1.274(19) .
C86 O20 1.282(18) .
O9 Cd2 2.242(13) 4_545
O10 Cd2 2.366(11) 4_545
O12 O12' 0.89(2) .
O14 Na1 2.413(17) 1_565
O16 Cd1 2.312(12) 4_545
O18 Cd2 2.231(10) 2_545
O20 Cd2 2.229(11) 2
O20 Na1 2.481(12) 1_565
O15 Cd1 2.338(12) 4_545
O15 Na1 2.556(17) 4_535
O21 C87 1.19(3) .
O22 C87 1.242(10) .
C89 N1 1.709(10) .
C88 N1 1.706(10) .
C41 C42 1.34(2) .
C41 H41 0.9300 .
C42 H42 0.9300 .
C44 C45 1.39(2) .
C44 H44 0.9300 .
C45 H45 0.9300 .
C59 C60 1.66(4) .
C62 C63 1.39(4) .
C59' C60' 1.35(4) .
C62' C63' 1.35(4) .
O1W H1A 0.982(10) .
O1W H1B 0.903(10) .

loop_
_geom_hbond_atom_site_label_D
_geom_hbond_atom_site_label_H
_geom_hbond_atom_site_label_A
_geom_hbond_distance_DH
_geom_hbond_distance_HA
_geom_hbond_distance_DA
_geom_hbond_angle_DHA
_geom_hbond_site_symmetry_A
C39 H39A O13 0.97 2.59 3.56(2) 172.5 1_565
C39 H39B O2W 0.97 2.37 3.30(3) 160.6 1_565
C57 H57A O9 0.97 2.52 3.38(2) 148.4 1_565
O1W H1A O10 0.982(10) 1.81(9) 2.450(13) 120(7) 4_444
O1W H1B O17 0.903(10) 1.66(6) 2.434(13) 142(9) 2_544

loop_
_geom_torsion_atom_site_label_1
_geom_torsion_atom_site_label_2
_geom_torsion_atom_site_label_3
_geom_torsion_atom_site_label_4
_geom_torsion
_geom_torsion_site_symmetry_1
_geom_torsion_site_symmetry_4
C6 C1 C2 C3 -15(3) . .
O1 C1 C2 C3 179.8(14) . .
C1 C2 C3 C4 7(3) . .
C1 C2 C3 O2 -170.5(15) . .
C2 C3 C4 C5 2(3) . .
O2 C3 C4 C5 179.5(13) . .
C2 C3 C4 C28 178.6(16) . .
O2 C3 C4 C28 -4(2) . .
C3 C4 C5 C6 -6(3) . .
C28 C4 C5 C6 177.0(14) . .
O1 C1 C6 C5 174.6(14) . .
C2 C1 C6 C5 12(3) . .
O1 C1 C6 C7 -6(3) . .
C2 C1 C6 C7 -168.8(15) . .
C4 C5 C6 C1 0(3) . .
C4 C5 C6 C7 -179.7(15) . .
C1 C6 C7 C8 75(2) . .
C5 C6 C7 C8 -106(2) . .
C1 C6 C7 C65 -159.1(16) . .
C5 C6 C7 C65 20(2) . .
C65 C7 C8 C13 -102(2) . .
C6 C7 C8 C13 25(3) . .
C65 C7 C8 C9 82(2) . .
C6 C7 C8 C9 -151.6(18) . .
C13 C8 C9 C10 -3(3) . .
C7 C8 C9 C10 173.7(17) . .
C13 C8 C9 O4 -179.8(16) . .
C7 C8 C9 O4 -3(2) . .
O4 C9 C10 C11 -179.7(17) . .
C8 C9 C10 C11 4(3) . .
C9 C10 C11 O3 178.2(17) . .
C9 C10 C11 C12 -2(3) . .
O3 C11 C12 C13 179.1(18) . .
C10 C11 C12 C13 -1(3) . .
O3 C11 C12 C14 -1(3) . .
C10 C11 C12 C14 178.8(17) . .
C11 C12 C13 C8 2(3) . .
C14 C12 C13 C8 -177.9(18) . .
C9 C8 C13 C12 0(3) . .
C7 C8 C13 C12 -176.4(19) . .
C13 C12 C14 C15 -27(3) . .
C11 C12 C14 C15 152.9(17) . .
C13 C12 C14 C70 104(2) . .
C11 C12 C14 C70 -75(2) . .
C12 C14 C15 C20 103(2) . .
C70 C14 C15 C20 -24(2) . .
C12 C14 C15 C16 -75(2) . .
C70 C14 C15 C16 157.4(16) . .
C20 C15 C16 O6 -169.8(14) . .
C14 C15 C16 O6 9(2) . .
C20 C15 C16 C17 7(3) . .
C14 C15 C16 C17 -174.8(15) . .
C15 C16 C17 C18 -10(3) . .
O6 C16 C17 C18 166.1(15) . .
C16 C17 C18 O5 177.4(17) . .
C16 C17 C18 C19 8(3) . .
O5 C18 C19 C20 -174.6(14) . .
C17 C18 C19 C20 -3(2) . .
O5 C18 C19 C21 4(2) . .
C17 C18 C19 C21 175.5(14) . .
C16 C15 C20 C19 -2(3) . .
C14 C15 C20 C19 179.3(15) . .
C18 C19 C20 C15 0(3) . .
C21 C19 C20 C15 -177.7(16) . .
C20 C19 C21 C75 14(2) . .
C18 C19 C21 C75 -164.1(14) . .
C20 C19 C21 C22 -117.8(17) . .
C18 C19 C21 C22 64(2) . .
C19 C21 C22 C23 40(2) . .
C75 C21 C22 C23 -93(2) . .
C19 C21 C22 C27 -147.4(18) . .
C75 C21 C22 C27 80(2) . .
C27 C22 C23 C24 1(3) . .
C21 C22 C23 C24 173.0(17) . .
C22 C23 C24 C25 3(3) . .
C22 C23 C24 C28 179.2(19) . .
C23 C24 C25 C26 -5(3) . .
C28 C24 C25 C26 178(2) . .
C23 C24 C25 O7 178.4(17) . .
C28 C24 C25 O7 2(3) . .
C24 C25 C26 C27 4(3) . .
O7 C25 C26 C27 -179.8(17) . .
C23 C22 C27 O8 175.5(19) . .
C21 C22 C27 O8 3(3) . .
C23 C22 C27 C26 -2(3) . .
C21 C22 C27 C26 -174.5(16) . .
C25 C26 C27 C22 0(3) . .
C25 C26 C27 O8 -177.6(19) . .
C25 C24 C28 C80 -81(2) . .
C23 C24 C28 C80 103(2) . .
C25 C24 C28 C4 152.5(19) . .
C23 C24 C28 C4 -24(3) . .
C3 C4 C28 C80 158.6(16) . .
C5 C4 C28 C80 -25(2) . .
C3 C4 C28 C24 -76(2) . .
C5 C4 C28 C24 100.4(19) . .
O2 C30 C31 C32 -136.1(9) . .
O2 C30 C31 C36 41.1(15) . .
C36 C31 C32 C33 0.0 . .
C30 C31 C32 C33 177.4(10) . .
C31 C32 C33 C34 0.0 . .
C32 C33 C34 C35 0.0 . .
C32 C33 C34 C37 -179.8(11) . .
C33 C34 C35 C36 0.0 . .
C37 C34 C35 C36 179.8(12) . .
C34 C35 C36 C31 0.0 . .
C32 C31 C36 C35 0.0 . .
C30 C31 C36 C35 -177.0(12) . .
C35 C34 C37 O9 162.2(14) . .
C33 C34 C37 O9 -18(2) . .
C35 C34 C37 O10 -4(2) . .
C33 C34 C37 O10 175.9(12) . .
C35 C34 C37 Cd2 -121(16) . 4_545
C33 C34 C37 Cd2 59(17) . 4_545
O4 C39 C40 C45 40(2) . .
O4 C39 C40 C41 -141.5(19) . .
C42 C43 C46 O11 25(3) . .
C44 C43 C46 O11 -175.3(18) . .
C42 C43 C46 O12' -113(3) . .
C44 C43 C46 O12' 47(3) . .
C42 C43 C46 O12 -158(2) . .
C44 C43 C46 O12 2(3) . .
C42 C43 C46 Cd2 101(99) . .
C44 C43 C46 Cd2 -99(99) . .
O20 Cd2 C46 O11 39.5(12) 2_554 .
O18 Cd2 C46 O11 134.9(10) 2_544 .
O9 Cd2 C46 O11 -61.5(12) 4_444 .
O12' Cd2 C46 O11 -137(2) . .
O10 Cd2 C46 O11 -117.6(11) 4_444 .
O12 Cd2 C46 O11 178(2) . .
C37 Cd2 C46 O11 -91.9(12) 4_444 .
Na1 Cd2 C46 O11 92.6(11) 2_544 .
O20 Cd2 C46 O12' 176.7(14) 2_554 .
O18 Cd2 C46 O12' -87.8(15) 2_544 .
O9 Cd2 C46 O12' 75.8(16) 4_444 .
O11 Cd2 C46 O12' 137(2) . .
O10 Cd2 C46 O12' 19.7(15) 4_444 .
O12 Cd2 C46 O12' -44.4(14) . .
C37 Cd2 C46 O12' 45.4(16) 4_444 .
Na1 Cd2 C46 O12' -130.1(14) 2_544 .
O20 Cd2 C46 O12 -138.9(13) 2_554 .
O18 Cd2 C46 O12 -43.4(15) 2_544 .
O9 Cd2 C46 O12 120.2(13) 4_444 .
O11 Cd2 C46 O12 -178(2) . .
O12' Cd2 C46 O12 44.4(14) . .
O10 Cd2 C46 O12 64.1(14) 4_444 .
C37 Cd2 C46 O12 89.8(14) 4_444 .
Na1 Cd2 C46 O12 -85.7(15) 2_544 .
O20 Cd2 C46 C43 -38(99) 2_554 .
O18 Cd2 C46 C43 58(99) 2_544 .
O9 Cd2 C46 C43 -139(99) 4_444 .
O11 Cd2 C46 C43 -77(99) . .
O12' Cd2 C46 C43 145(100) . .
O10 Cd2 C46 C43 165(100) 4_444 .
O12 Cd2 C46 C43 101(99) . .
C37 Cd2 C46 C43 -169(100) 4_444 .
Na1 Cd2 C46 C43 15(99) 2_544 .
O6 C48 C49 C50 172.0(8) . .
O6 C48 C49 C54 -3.5(13) . .
C54 C49 C50 C51 0.0 . .
C48 C49 C50 C51 -175.4(9) . .
C49 C50 C51 C52 0.0 . .
C50 C51 C52 C53 0.0 . .
C50 C51 C52 C55 -173.9(11) . .
C51 C52 C53 C54 0.0 . .
C55 C52 C53 C54 173.9(11) . .
C52 C53 C54 C49 0.0 . .
C50 C49 C54 C53 0.0 . .
C48 C49 C54 C53 175.5(9) . .
C53 C52 C55 O13 -158.8(15) . .
C51 C52 C55 O13 15(2) . .
C53 C52 C55 O14 2.7(19) . .
C51 C52 C55 O14 176.6(12) . .
C53 C52 C55 Cd1 -85(11) . .
C51 C52 C55 Cd1 89(11) . .
O19 Cd1 C55 O13 122.2(13) . .
O17 Cd1 C55 O13 28.9(14) . .
O16 Cd1 C55 O13 -80.2(14) 4_444 .
O15 Cd1 C55 O13 -133.5(13) 4_444 .
O14 Cd1 C55 O13 170.1(19) . .
C64 Cd1 C55 O13 -107.7(14) 4_444 .
Na1 Cd1 C55 O13 -161.8(14) 1_565 .
O19 Cd1 C55 O14 -47.9(11) . .
O17 Cd1 C55 O14 -141.2(9) . .
O13 Cd1 C55 O14 -170.1(19) . .
O16 Cd1 C55 O14 109.7(10) 4_444 .
O15 Cd1 C55 O14 56.4(11) 4_444 .
C64 Cd1 C55 O14 82.2(11) 4_444 .
Na1 Cd1 C55 O14 28.1(9) 1_565 .
O19 Cd1 C55 C52 43(11) . .
O17 Cd1 C55 C52 -50(11) . .
O13 Cd1 C55 C52 -79(11) . .
O16 Cd1 C55 C52 -159(10) 4_444 .
O15 Cd1 C55 C52 148(11) 4_444 .
O14 Cd1 C55 C52 91(11) . .
C64 Cd1 C55 C52 173(11) 4_444 .
Na1 Cd1 C55 C52 119(11) 1_565 .
O8 C57 C58 C59' 111(2) . .
O8 C57 C58 C63' -82(3) . .
O8 C57 C58 C59 54(3) . .
O8 C57 C58 C63 -123.7(19) . .
C60 C61 C64 O15 40(3) . .
C60' C61 C64 O15 -58(3) . .
C62' C61 C64 O15 129(3) . .
C62 C61 C64 O15 171(2) . .
C60 C61 C64 O16 -115(2) . .
C60' C61 C64 O16 148(2) . .
C62' C61 C64 O16 -26(3) . .
C62 C61 C64 O16 16(3) . .
C60 C61 C64 Cd1 157(15) . 4_545
C60' C61 C64 Cd1 59(17) . 4_545
C62' C61 C64 Cd1 -114(16) . 4_545
C62 C61 C64 Cd1 -72(16) . 4_545
C8 C7 C65 C66 -177.8(16) . .
C6 C7 C65 C66 53(2) . .
C7 C65 C66 C67 90(2) . .
C65 C66 C67 C68 141.6(12) . .
C65 C66 C67 C68' -174(2) . .
C66 C67 C68 C68' 140(2) . .
C66 C67 C68 C69 110.2(15) . .
C68' C67 C68 C69 -29.4(19) . .
C67 C68 C68' C69 -131(3) . .
C69 C68 C68' C67 131(3) . .
C68 C67 C68' C69 55(3) . .
C66 C67 C68' C69 -5(5) . .
C66 C67 C68' C68 -60(3) . .
C67 C68' C69 C68 -47(2) . .
C67 C68 C69 C68' 44(3) . .
C15 C14 C70 C71 -58.2(19) . .
C12 C14 C70 C71 170.4(14) . .
C14 C70 C71 C72 170.8(16) . .
C70 C71 C72 C73 65(2) . .
C71 C72 C73 C74 49(3) . .
C19 C21 C75 C76 78.3(16) . .
C22 C21 C75 C76 -153.9(14) . .
C21 C75 C76 C77 178.1(13) . .
C75 C76 C77 C78 -176.9(15) . .
C76 C77 C78 C79 34(2) . .
C24 C28 C80 C81 162.6(14) . .
C4 C28 C80 C81 -71.0(18) . .
C28 C80 C81 C82 -162.9(15) . .
C80 C81 C82 C83 -44.3(18) . .
C81 C82 C83 C84 99.8(14) . .
C6 C1 O1 C29 -166.9(19) . .
C2 C1 O1 C29 -1(2) . .
C2 C3 O2 C30 -34(2) . .
C4 C3 O2 C30 148.4(15) . .
C31 C30 O2 C3 -155.9(13) . .
C10 C11 O3 C38 1(3) . .
C12 C11 O3 C38 -179.4(19) . .
C40 C39 O4 C9 167.3(15) . .
C10 C9 O4 C39 9(2) . .
C8 C9 O4 C39 -173.9(16) . .
C17 C18 O5 C47 -3(3) . .
C19 C18 O5 C47 166.9(13) . .
C49 C48 O6 C16 -171.3(12) . .
C15 C16 O6 C48 167.9(14) . .
C17 C16 O6 C48 -9(2) . .
C26 C25 O7 C56 13(3) . .
C24 C25 O7 C56 -170.8(18) . .
C22 C27 O8 C57 -163.3(18) . .
C26 C27 O8 C57 14(3) . .
C58 C57 O8 C27 175.5(17) . .
O10 C37 O9 Cd2 -19.4(19) . 4_545
C34 C37 O9 Cd2 175.1(13) . 4_545
O9 C37 O10 Cd2 18.3(18) . 4_545
C34 C37 O10 Cd2 -175.7(13) . 4_545
O12' C46 O11 Cd2 -38.7(18) . .
O12 C46 O11 Cd2 2(2) . .
C43 C46 O11 Cd2 178.8(16) . .
O20 Cd2 O11 C46 -146.3(11) 2_554 .
O18 Cd2 O11 C46 -56.0(13) 2_544 .
O9 Cd2 O11 C46 124.6(12) 4_444 .
O12' Cd2 O11 C46 24.7(13) . .
O10 Cd2 O11 C46 68.2(12) 4_444 .
O12 Cd2 O11 C46 -1.0(13) . .
C37 Cd2 O11 C46 98.4(12) 4_444 .
Na1 Cd2 O11 C46 -111.3(11) 2_544 .
O11 C46 O12 O12' -76(3) . .
C43 C46 O12 O12' 107(3) . .
Cd2 C46 O12 O12' -74(2) . .
O11 C46 O12 Cd2 -2(2) . .
O12' C46 O12 Cd2 74(2) . .
C43 C46 O12 Cd2 -178.9(15) . .
O20 Cd2 O12 O12' 130.5(19) 2_554 .
O18 Cd2 O12 O12' -152(2) 2_544 .
O9 Cd2 O12 O12' -5(2) 4_444 .
O11 Cd2 O12 O12' 71(2) . .
O10 Cd2 O12 O12' -46(2) 4_444 .
C37 Cd2 O12 O12' -31(2) 4_444 .
C46 Cd2 O12 O12' 70(2) . .
Na1 Cd2 O12 O12' -172.8(19) 2_544 .
O20 Cd2 O12 C46 60.9(17) 2_554 .
O18 Cd2 O12 C46 138.9(14) 2_544 .
O9 Cd2 O12 C46 -74.4(15) 4_444 .
O11 Cd2 O12 C46 0.9(12) . .
O12' Cd2 O12 C46 -70(2) . .
O10 Cd2 O12 C46 -116.0(14) 4_444 .
C37 Cd2 O12 C46 -100.8(14) 4_444 .
Na1 Cd2 O12 C46 117.6(12) 2_544 .
Cd2 O12 O12' C46 -91.3(12) . .
C46 O12 O12' Cd2 91.3(12) . .
O11 C46 O12' O12 123(2) . .
C43 C46 O12' O12 -94(3) . .
Cd2 C46 O12' O12 85(2) . .
O11 C46 O12' Cd2 38.4(16) . .
O12 C46 O12' Cd2 -85(2) . .
C43 C46 O12' Cd2 -179.3(15) . .
O20 Cd2 O12' O12 -77(3) 2_554 .
O18 Cd2 O12' O12 29(2) 2_544 .
O9 Cd2 O12' O12 176(2) 4_444 .
O11 Cd2 O12' O12 -95(2) . .
O10 Cd2 O12' O12 130(2) 4_444 .
C37 Cd2 O12' O12 150(2) 4_444 .
C46 Cd2 O12' O12 -71(2) . .
Na1 Cd2 O12' O12 11(3) 2_544 .
O20 Cd2 O12' C46 -6(2) 2_554 .
O18 Cd2 O12' C46 100.6(15) 2_544 .
O9 Cd2 O12' C46 -112.8(14) 4_444 .
O11 Cd2 O12' C46 -23.3(12) . .
O10 Cd2 O12' C46 -159.0(16) 4_444 .
O12 Cd2 O12' C46 71(2) . .
C37 Cd2 O12' C46 -138.2(15) 4_444 .
Na1 Cd2 O12' C46 81.9(17) 2_544 .
O14 C55 O13 Cd1 9.7(18) . .
C52 C55 O13 Cd1 171.6(13) . .
O19 Cd1 O13 C55 -71.6(14) . .
O17 Cd1 O13 C55 -153.2(13) . .
O16 Cd1 O13 C55 114.9(13) 4_444 .
O15 Cd1 O13 C55 56.2(15) 4_444 .
O14 Cd1 O13 C55 -5.8(11) . .
C64 Cd1 O13 C55 83.6(14) 4_444 .
Na1 Cd1 O13 C55 16.9(13) 1_565 .
O13 C55 O14 Na1 -100(2) . 1_565
C52 C55 O14 Na1 97(2) . 1_565
Cd1 C55 O14 Na1 -91.3(19) . 1_565
O13 C55 O14 Cd1 -9.0(17) . .
C52 C55 O14 Cd1 -171.8(13) . .
O19 Cd1 O14 C55 137.5(10) . .
O17 Cd1 O14 C55 51.1(12) . .
O13 Cd1 O14 C55 5.3(10) . .
O16 Cd1 O14 C55 -92.1(11) 4_444 .
O15 Cd1 O14 C55 -127.5(10) 4_444 .
C64 Cd1 O14 C55 -107.0(10) 4_444 .
Na1 Cd1 O14 C55 -141.5(12) 1_565 .
O19 Cd1 O14 Na1 -80.9(5) . 1_565
O17 Cd1 O14 Na1 -167.3(4) . 1_565
O13 Cd1 O14 Na1 146.8(7) . 1_565
O16 Cd1 O14 Na1 49.4(7) 4_444 1_565
O15 Cd1 O14 Na1 14.0(5) 4_444 1_565
C64 Cd1 O14 Na1 34.5(6) 4_444 1_565
C55 Cd1 O14 Na1 141.5(12) . 1_565
O15 C64 O16 Cd1 29.1(17) . 4_545
C61 C64 O16 Cd1 -173.4(14) . 4_545
O18 C85 O17 Cd1 174.7(16) . .
O19 Cd1 O17 C85 179.6(18) . .
O13 Cd1 O17 C85 -54.0(18) . .
O16 Cd1 O17 C85 63.5(18) 4_444 .
O15 Cd1 O17 C85 88.9(19) 4_444 .
O14 Cd1 O17 C85 -89.1(18) . .
C64 Cd1 O17 C85 66.4(18) 4_444 .
C55 Cd1 O17 C85 -65.9(18) . .
Na1 Cd1 O17 C85 -151.7(18) 1_565 .
O17 C85 O18 Cd2 20(3) . 2_545
O17 C85 O18 Na1 143.5(19) . .
O2W Na1 O18 C85 37.8(16) . .
O14 Na1 O18 C85 144.0(15) 1_545 .
O20 Na1 O18 C85 -145.8(15) 1_545 .
O15 Na1 O18 C85 -106.4(17) 4_434 .
O21 Na1 O18 C85 -64.5(15) . .
Cd1 Na1 O18 C85 -175.4(14) 1_545 .
Cd2 Na1 O18 C85 -132.9(16) 2_545 .
O2W Na1 O18 Cd2 170.6(8) . 2_545
O14 Na1 O18 Cd2 -83.1(5) 1_545 2_545
O20 Na1 O18 Cd2 -12.9(4) 1_545 2_545
O15 Na1 O18 Cd2 26.5(11) 4_434 2_545
O21 Na1 O18 Cd2 68.4(5) . 2_545
Cd1 Na1 O18 Cd2 -42.6(6) 1_545 2_545
O20 C86 O19 Cd1 -9(2) . .
O17 Cd1 O19 C86 174.3(12) . .
O13 Cd1 O19 C86 90.3(12) . .
O16 Cd1 O19 C86 -96.1(12) 4_444 .
O15 Cd1 O19 C86 -48.5(12) 4_444 .
O14 Cd1 O19 C86 43.1(12) . .
C64 Cd1 O19 C86 -65.6(12) 4_444 .
C55 Cd1 O19 C86 63.6(12) . .
Na1 Cd1 O19 C86 -0.9(11) 1_565 .
O19 C86 O20 Cd2 -165.0(11) . 2
O19 C86 O20 Na1 22(2) . 1_565
O16 C64 O15 Cd1 -28.9(17) . 4_545
C61 C64 O15 Cd1 174.2(16) . 4_545
O16 C64 O15 Na1 -124.5(18) . 4_535
C61 C64 O15 Na1 78(3) . 4_535
Cd1 C64 O15 Na1 -95.7(18) 4_545 4_535
O2W Na1 O21 C87 -40(2) . .
O14 Na1 O21 C87 154(2) 1_545 .
O18 Na1 O21 C87 49(2) . .
O20 Na1 O21 C87 126(2) 1_545 .
O15 Na1 O21 C87 -151(2) 4_434 .
Cd1 Na1 O21 C87 -176(2) 1_545 .
Cd2 Na1 O21 C87 88(2) 2_545 .
Na1 O21 C87 O22 -178.0(14) . .
C45 C40 C41 C42 -2(3) . .
C39 C40 C41 C42 179.8(17) . .
C40 C41 C42 C43 5(3) . .
C44 C43 C42 C41 9(3) . .
C46 C43 C42 C41 170.7(17) . .
C42 C43 C44 C45 -25(2) . .
C46 C43 C44 C45 174.0(17) . .
C41 C40 C45 C44 -16(3) . .
C39 C40 C45 C44 162.1(17) . .
C43 C44 C45 C40 30(3) . .
C59' C58 C59 C60 101(3) . .
C63' C58 C59 C60 -11(3) . .
C57 C58 C59 C60 -153.7(19) . .
C63 C58 C59 C60 24(3) . .
C60' C61 C60 C59 -31(2) . .
C62' C61 C60 C59 88(2) . .
C64 C61 C60 C59 -155.3(19) . .
C62 C61 C60 C59 68(2) . .
C58 C59 C60 C61 -60(3) . .
C60 C61 C62 C63 -52(3) . .
C60' C61 C62 C63 30(3) . .
C62' C61 C62 C63 -87(4) . .
C64 C61 C62 C63 172(2) . .
C61 C62 C63 C58 17(4) . .
C59' C58 C63 C62 -52(3) . .
C63' C58 C63 C62 63(3) . .
C57 C58 C63 C62 171(2) . .
C59 C58 C63 C62 -7(3) . .
C63' C58 C59' C60' 8(4) . .
C57 C58 C59' C60' 175(2) . .
C59 C58 C59' C60' -75(3) . .
C63 C58 C59' C60' 45(3) . .
C60 C61 C60' C59' 61(3) . .
C62' C61 C60' C59' -8(4) . .
C64 C61 C60' C59' 178(2) . .
C62 C61 C60' C59' -44(3) . .
C58 C59' C60' C61 6(5) . .
C60 C61 C62' C63' -75(3) . .
C60' C61 C62' C63' -3(4) . .
C64 C61 C62' C63' 171(2) . .
C62 C61 C62' C63' 71(3) . .
C61 C62' C63' C58 18(5) . .
C59' C58 C63' C62' -20(4) . .
C57 C58 C63' C62' 172(3) . .
C59 C58 C63' C62' 27(4) . .
C63 C58 C63' C62' -96(4) . .
